data_1544424
loop_
_publ_author_name
'Wu, Hongmiao'
'Yang, Bin'
'Zhu, Lin'
'Lu, Ronghua'
'Li, Guigen'
'Lu, Hongjian'

_publ_section_title
;
 High-Valent Palladium-Promoted Formal Wagner-Meerwein Rearrangement.
;
_journal_issue 22
_journal_name_full 'Organic letters'
_journal_page_first 5804
_journal_paper_doi 10.1021/acs.orglett.6b02706
_journal_volume 18
_journal_year 2016
_chemical_formula_sum 'C16 H12 F N O3'
_chemical_formula_weight 285.27
_chemical_name_common zl-i-04151
_chemical_name_systematic
; 
 ? 
;
_space_group_IT_number 7
_symmetry_cell_setting monoclinic
_symmetry_space_group_name_Hall 'P -2yc'
_symmetry_space_group_name_H-M 'P 1 c 1'
_atom_sites_solution_hydrogens geom
_atom_sites_solution_primary direct
_atom_sites_solution_secondary difmap
_audit_creation_method SHELXL-97
_cell_angle_alpha 90.00
_cell_angle_beta 95.8130(10)
_cell_angle_gamma 90.00
_cell_formula_units_Z 4
_cell_length_a 8.5173(9)
_cell_length_b 5.5799(6)
_cell_length_c 28.549(3)
_cell_measurement_reflns_used 963
_cell_measurement_temperature 298(2)
_cell_measurement_theta_max 20.756
_cell_measurement_theta_min 2.406
_cell_volume 1349.8(2)
_computing_cell_refinement 'Bruker SMART'
_computing_data_collection 'Bruker SMART'
_computing_data_reduction 'Bruker SAINT'
_computing_molecular_graphics 'Bruker SHELXTL'
_computing_publication_material 'Bruker SHELXTL'
_computing_structure_refinement 'SHELXL-97 (Sheldrick, 1997)'
_computing_structure_solution 'SHELXS-97 (Sheldrick, 1990)'
_diffrn_ambient_temperature 298(2)
_diffrn_measured_fraction_theta_full 0.984
_diffrn_measured_fraction_theta_max 0.984
_diffrn_measurement_device_type 'CCD area detector'
_diffrn_measurement_method 'phi and omega scans'
_diffrn_radiation_monochromator graphite
_diffrn_radiation_source 'fine-focus sealed tube'
_diffrn_radiation_type MoK\a
_diffrn_radiation_wavelength 0.71073
_diffrn_reflns_av_R_equivalents 0.0876
_diffrn_reflns_av_sigmaI/netI 0.1122
_diffrn_reflns_limit_h_max 10
_diffrn_reflns_limit_h_min -10
_diffrn_reflns_limit_k_max 6
_diffrn_reflns_limit_k_min -6
_diffrn_reflns_limit_l_max 29
_diffrn_reflns_limit_l_min -33
_diffrn_reflns_number 6328
_diffrn_reflns_theta_full 25.02
_diffrn_reflns_theta_max 25.02
_diffrn_reflns_theta_min 2.40
_exptl_absorpt_coefficient_mu 0.107
_exptl_absorpt_correction_T_max 0.9873
_exptl_absorpt_correction_T_min 0.9576
_exptl_absorpt_correction_type multi-scan
_exptl_absorpt_process_details sadabs
_exptl_crystal_density_diffrn 1.404
_exptl_crystal_density_method 'not measured'
_exptl_crystal_description block
_exptl_crystal_F_000 592
_exptl_crystal_size_max 0.41
_exptl_crystal_size_mid 0.15
_exptl_crystal_size_min 0.12
_refine_diff_density_max 0.511
_refine_diff_density_min -0.369
_refine_diff_density_rms 0.113
_refine_ls_abs_structure_details 'Flack H D (1983), Acta Cryst. A39, 876-881'
_refine_ls_abs_structure_Flack 2(3)
_refine_ls_extinction_method none
_refine_ls_goodness_of_fit_ref 1.095
_refine_ls_hydrogen_treatment constr
_refine_ls_matrix_type full
_refine_ls_number_parameters 379
_refine_ls_number_reflns 3682
_refine_ls_number_restraints 2
_refine_ls_restrained_S_all 1.095
_refine_ls_R_factor_all 0.1656
_refine_ls_R_factor_gt 0.1117
_refine_ls_shift/su_max 0.001
_refine_ls_shift/su_mean 0.000
_refine_ls_structure_factor_coef Fsqd
_refine_ls_weighting_details 'calc w=1/[\s^2^(Fo^2^)+(0.1397P)^2^+0.0000P] where P=(Fo^2^+2Fc^2^)/3'
_refine_ls_weighting_scheme calc
_refine_ls_wR_factor_gt 0.2685
_refine_ls_wR_factor_ref 0.2946
_reflns_number_gt 1933
_reflns_number_total 3682
_reflns_threshold_expression >2sigma(I)
_cod_data_source_file ol6b02706_si_003.cif
_cod_data_source_block 160509c
_cod_depositor_comments
;
The following automatic conversions were performed:

'_symmetry_cell_setting' value 'Monoclinic' changed to 'monoclinic'
according to
/usr/data/users/saulius/crontab/automatic-downloads/rss-feeds/ACS/lib/dictionaries/cif_core.dic
dictionary named 'cif_core.dic' version 2.4.2 from 2011-04-26.

Automatic conversion script
Id: cif_fix_values 4268 2015-11-12 08:31:59Z antanas 

 Adding full bibliography for 1544423--1544424.cif.
;
_cod_original_cell_volume 1349.9(2)
_cod_original_sg_symbol_H-M Pc
_cod_database_code 1544424

loop_
_symmetry_equiv_pos_as_xyz
'x, y, z'
'x, -y, z+1/2'

loop_
_atom_site_label
_atom_site_type_symbol
_atom_site_fract_x
_atom_site_fract_y
_atom_site_fract_z
_atom_site_U_iso_or_equiv
_atom_site_adp_type
_atom_site_occupancy
_atom_site_symmetry_multiplicity
_atom_site_calc_flag
_atom_site_refinement_flags
F1 F 0.7513(6) 0.7111(11) 0.2904(2) 0.0573(16) Uani 1 1 d .
F2 F 0.6161(7) 0.2106(11) 0.2903(2) 0.0576(17) Uani 1 1 d .
N1 N 0.9704(9) 0.6781(15) 0.3868(3) 0.045(2) Uani 1 1 d .
N2 N 0.4610(9) 0.1743(15) 0.3864(3) 0.042(2) Uani 1 1 d .
O1 O 0.9955(8) 0.5798(13) 0.3130(2) 0.0516(19) Uani 1 1 d .
O2 O 1.1163(8) 0.3487(14) 0.3705(3) 0.060(2) Uani 1 1 d .
O3 O 0.8128(8) 1.0176(13) 0.3755(3) 0.0541(19) Uani 1 1 d .
O4 O 0.3843(8) 0.0723(12) 0.3118(2) 0.0528(19) Uani 1 1 d .
O5 O 0.3022(8) -0.1556(14) 0.3689(3) 0.058(2) Uani 1 1 d .
O6 O 0.6038(8) 0.5164(14) 0.3753(3) 0.060(2) Uani 1 1 d .
C1 C 1.0327(12) 0.522(2) 0.3588(4) 0.049(3) Uani 1 1 d .
C2 C 0.8828(12) 0.8541(19) 0.3622(4) 0.043(2) Uani 1 1 d .
C3 C 0.8936(12) 0.7895(18) 0.3099(3) 0.046(2) Uani 1 1 d .
C4 C 0.9554(11) 0.9751(18) 0.2803(4) 0.045(2) Uani 1 1 d .
H4A H 1.0674 0.9925 0.2897 0.053 Uiso 1 1 calc R
H4B H 0.9055 1.1259 0.2869 0.053 Uiso 1 1 calc R
C5 C 0.9335(11) 0.9351(18) 0.2279(4) 0.045(3) Uani 1 1 d .
C6 C 1.0012(13) 0.742(2) 0.2071(4) 0.059(3) Uani 1 1 d .
H6 H 1.0573 0.6300 0.2261 0.071 Uiso 1 1 calc R
C7 C 0.9879(15) 0.710(2) 0.1579(4) 0.070(3) Uani 1 1 d .
H7 H 1.0461 0.5939 0.1440 0.084 Uiso 1 1 calc R
C8 C 0.8850(17) 0.859(3) 0.1314(5) 0.078(4) Uani 1 1 d .
H8 H 0.8689 0.8347 0.0991 0.094 Uiso 1 1 calc R
C9 C 0.8081(15) 1.035(2) 0.1502(4) 0.072(4) Uani 1 1 d .
H9 H 0.7413 1.1352 0.1313 0.087 Uiso 1 1 calc R
C10 C 0.8289(14) 1.068(2) 0.1986(4) 0.063(3) Uani 1 1 d .
H10 H 0.7694 1.1849 0.2119 0.076 Uiso 1 1 calc R
C11 C 0.9831(11) 0.6680(18) 0.4372(3) 0.045(2) Uani 1 1 d .
C12 C 1.0614(13) 0.848(2) 0.4632(4) 0.056(3) Uani 1 1 d .
H12 H 1.1072 0.9741 0.4482 0.067 Uiso 1 1 calc R
C13 C 1.0709(14) 0.837(2) 0.5123(4) 0.069(4) Uani 1 1 d .
H13 H 1.1241 0.9563 0.5303 0.082 Uiso 1 1 calc R
C14 C 1.0032(15) 0.654(2) 0.5336(4) 0.071(3) Uani 1 1 d .
H14 H 1.0124 0.6495 0.5663 0.085 Uiso 1 1 calc R
C15 C 0.9226(15) 0.477(2) 0.5095(4) 0.074(4) Uani 1 1 d .
H15 H 0.8758 0.3542 0.5251 0.089 Uiso 1 1 calc R
C16 C 0.9118(12) 0.485(2) 0.4603(4) 0.056(3) Uani 1 1 d .
H16 H 0.8563 0.3659 0.4429 0.067 Uiso 1 1 calc R
C17 C 0.3731(10) 0.015(2) 0.3573(3) 0.042(2) Uani 1 1 d .
C18 C 0.5200(11) 0.3432(19) 0.3614(4) 0.046(3) Uani 1 1 d .
C19 C 0.4814(11) 0.2853(18) 0.3094(3) 0.041(2) Uani 1 1 d .
C20 C 0.3996(12) 0.4694(19) 0.2783(4) 0.050(3) Uani 1 1 d .
H20A H 0.4512 0.6223 0.2851 0.060 Uiso 1 1 calc R
H20B H 0.2920 0.4840 0.2864 0.060 Uiso 1 1 calc R
C21 C 0.3944(11) 0.4236(19) 0.2266(4) 0.045(3) Uani 1 1 d .
C22 C 0.4784(13) 0.560(2) 0.1990(4) 0.067(3) Uani 1 1 d .
H22 H 0.5389 0.6854 0.2124 0.080 Uiso 1 1 calc R
C23 C 0.4760(16) 0.515(3) 0.1503(4) 0.077(4) Uani 1 1 d .
H23 H 0.5348 0.6089 0.1316 0.092 Uiso 1 1 calc R
C24 C 0.3911(17) 0.341(3) 0.1323(5) 0.076(4) Uani 1 1 d .
H24 H 0.3883 0.3106 0.1002 0.091 Uiso 1 1 calc R
C25 C 0.3060(15) 0.202(2) 0.1589(4) 0.069(4) Uani 1 1 d .
H25 H 0.2459 0.0778 0.1448 0.083 Uiso 1 1 calc R
C26 C 0.3059(13) 0.240(2) 0.2063(4) 0.059(3) Uani 1 1 d .
H26 H 0.2469 0.1421 0.2243 0.071 Uiso 1 1 calc R
C27 C 0.4741(11) 0.1616(18) 0.4376(4) 0.043(2) Uani 1 1 d .
C28 C 0.5553(13) -0.031(2) 0.4592(4) 0.059(3) Uani 1 1 d .
H28 H 0.5995 -0.1495 0.4418 0.071 Uiso 1 1 calc R
C29 C 0.5674(14) -0.037(2) 0.5089(4) 0.068(3) Uani 1 1 d .
H29 H 0.6217 -0.1620 0.5249 0.081 Uiso 1 1 calc R
C30 C 0.5017(16) 0.134(3) 0.5329(5) 0.076(4) Uani 1 1 d .
H30 H 0.5130 0.1290 0.5656 0.092 Uiso 1 1 calc R
C31 C 0.4173(15) 0.319(2) 0.5104(5) 0.075(4) Uani 1 1 d .
H31 H 0.3681 0.4327 0.5278 0.090 Uiso 1 1 calc R
C32 C 0.4059(13) 0.335(2) 0.4610(4) 0.059(3) Uani 1 1 d .
H32 H 0.3529 0.4611 0.4451 0.071 Uiso 1 1 calc R

loop_
_atom_site_aniso_label
_atom_site_aniso_U_11
_atom_site_aniso_U_22
_atom_site_aniso_U_33
_atom_site_aniso_U_23
_atom_site_aniso_U_13
_atom_site_aniso_U_12
F1 0.051(3) 0.070(4) 0.049(3) -0.001(3) -0.003(3) -0.014(3)
F2 0.048(3) 0.074(4) 0.053(4) 0.003(3) 0.015(3) 0.016(3)
N1 0.048(5) 0.041(5) 0.047(5) 0.000(4) 0.002(4) -0.001(4)
N2 0.042(5) 0.042(5) 0.043(5) -0.011(4) 0.008(4) -0.006(4)
O1 0.053(4) 0.052(5) 0.049(5) -0.004(4) 0.003(3) 0.000(3)
O2 0.065(5) 0.053(5) 0.061(5) -0.004(4) 0.002(4) 0.009(4)
O3 0.054(4) 0.047(4) 0.063(5) -0.002(4) 0.017(3) 0.013(4)
O4 0.060(4) 0.046(5) 0.052(5) 0.003(4) 0.005(3) 0.003(4)
O5 0.056(4) 0.056(5) 0.062(5) -0.005(4) 0.005(4) -0.011(4)
O6 0.063(5) 0.049(5) 0.068(5) 0.001(4) 0.002(4) -0.009(4)
C1 0.048(6) 0.048(7) 0.049(7) -0.005(6) 0.003(5) -0.007(6)
C2 0.045(5) 0.044(6) 0.041(6) -0.006(5) 0.003(4) -0.003(5)
C3 0.056(6) 0.045(6) 0.037(6) 0.001(5) 0.000(5) -0.004(5)
C4 0.044(5) 0.041(6) 0.049(6) 0.006(5) 0.004(4) 0.004(5)
C5 0.048(6) 0.043(6) 0.043(6) 0.010(5) 0.002(5) 0.005(5)
C6 0.069(7) 0.062(8) 0.048(7) -0.001(6) 0.014(5) 0.018(6)
C7 0.082(8) 0.072(9) 0.059(8) -0.013(7) 0.016(6) 0.018(7)
C8 0.093(10) 0.086(10) 0.055(8) -0.002(8) 0.001(7) 0.000(9)
C9 0.088(9) 0.072(9) 0.055(8) 0.014(7) -0.007(6) 0.013(8)
C10 0.075(8) 0.064(8) 0.051(7) 0.000(6) 0.006(6) 0.020(6)
C11 0.048(6) 0.049(6) 0.037(6) 0.000(5) 0.004(5) -0.001(5)
C12 0.071(7) 0.055(7) 0.040(7) -0.001(5) -0.005(5) -0.001(6)
C13 0.081(8) 0.074(9) 0.047(7) -0.004(7) -0.015(6) 0.001(7)
C14 0.089(9) 0.081(9) 0.040(7) 0.005(7) -0.006(6) 0.007(8)
C15 0.084(9) 0.077(9) 0.060(8) 0.021(7) 0.003(7) -0.010(8)
C16 0.068(7) 0.058(8) 0.041(7) 0.002(6) 0.003(5) -0.010(6)
C17 0.037(5) 0.044(6) 0.046(7) -0.001(5) 0.007(4) 0.002(5)
C18 0.043(6) 0.037(6) 0.055(7) -0.005(5) -0.003(5) 0.008(5)
C19 0.039(5) 0.044(6) 0.040(6) -0.010(5) 0.001(4) 0.010(5)
C20 0.049(6) 0.050(6) 0.048(6) -0.009(5) -0.005(5) -0.003(5)
C21 0.047(6) 0.047(7) 0.040(6) -0.002(5) -0.006(5) 0.004(5)
C22 0.073(8) 0.072(9) 0.054(8) -0.007(7) 0.000(6) -0.020(7)
C23 0.087(9) 0.085(10) 0.057(9) 0.007(7) 0.003(7) -0.005(8)
C24 0.094(10) 0.078(9) 0.056(8) -0.004(8) 0.004(7) 0.006(8)
C25 0.081(8) 0.070(9) 0.055(8) -0.016(6) -0.007(6) -0.012(7)
C26 0.066(7) 0.064(7) 0.048(7) -0.014(6) 0.002(6) -0.008(6)
C27 0.041(5) 0.047(6) 0.041(6) -0.010(5) 0.007(4) -0.002(5)
C28 0.072(7) 0.053(7) 0.053(8) -0.005(6) 0.007(6) 0.004(6)
C29 0.082(8) 0.058(8) 0.062(8) 0.000(7) 0.001(6) 0.008(7)
C30 0.090(9) 0.079(9) 0.059(8) -0.003(8) 0.005(7) -0.001(8)
C31 0.084(9) 0.075(10) 0.065(9) -0.019(7) 0.008(7) 0.002(8)
C32 0.062(7) 0.058(8) 0.056(8) -0.005(6) -0.001(5) 0.000(6)

loop_
_atom_type_symbol
_atom_type_description
_atom_type_scat_dispersion_real
_atom_type_scat_dispersion_imag
_atom_type_scat_source
C C 0.0033 0.0016 'International Tables Vol C Tables 4.2.6.8 and 6.1.1.4'
H H 0.0000 0.0000 'International Tables Vol C Tables 4.2.6.8 and 6.1.1.4'
N N 0.0061 0.0033 'International Tables Vol C Tables 4.2.6.8 and 6.1.1.4'
O O 0.0106 0.0060 'International Tables Vol C Tables 4.2.6.8 and 6.1.1.4'
F F 0.0171 0.0103 'International Tables Vol C Tables 4.2.6.8 and 6.1.1.4'

loop_
_geom_angle_atom_site_label_1
_geom_angle_atom_site_label_2
_geom_angle_atom_site_label_3
_geom_angle
C1 N1 C2 112.7(9)
C1 N1 C11 125.9(9)
C2 N1 C11 121.3(8)
C18 N2 C17 110.5(9)
C18 N2 C27 125.8(8)
C17 N2 C27 123.6(8)
C1 O1 C3 109.3(8)
C17 O4 C19 109.6(7)
O2 C1 N1 127.4(10)
O2 C1 O1 121.6(10)
N1 C1 O1 111.0(10)
O3 C2 N1 130.9(10)
O3 C2 C3 125.0(10)
N1 C2 C3 104.1(9)
F1 C3 O1 105.6(7)
F1 C3 C4 110.4(8)
O1 C3 C4 110.9(8)
F1 C3 C2 109.5(8)
O1 C3 C2 102.8(8)
C4 C3 C2 116.8(8)
C3 C4 C5 116.9(8)
C3 C4 H4A 108.1
C5 C4 H4A 108.1
C3 C4 H4B 108.1
C5 C4 H4B 108.1
H4A C4 H4B 107.3
C10 C5 C6 115.4(10)
C10 C5 C4 122.1(9)
C6 C5 C4 121.9(9)
C5 C6 C7 122.2(10)
C5 C6 H6 118.9
C7 C6 H6 118.9
C8 C7 C6 117.0(11)
C8 C7 H7 121.5
C6 C7 H7 121.5
C9 C8 C7 122.5(13)
C9 C8 H8 118.8
C7 C8 H8 118.8
C8 C9 C10 118.9(11)
C8 C9 H9 120.6
C10 C9 H9 120.6
C5 C10 C9 123.0(11)
C5 C10 H10 118.5
C9 C10 H10 118.5
C12 C11 C16 119.4(10)
C12 C11 N1 119.6(9)
C16 C11 N1 120.9(9)
C11 C12 C13 118.9(11)
C11 C12 H12 120.5
C13 C12 H12 120.5
C14 C13 C12 120.1(11)
C14 C13 H13 120.0
C12 C13 H13 120.0
C13 C14 C15 122.9(12)
C13 C14 H14 118.6
C15 C14 H14 118.6
C14 C15 C16 117.9(12)
C14 C15 H15 121.1
C16 C15 H15 121.1
C11 C16 C15 120.8(10)
C11 C16 H16 119.6
C15 C16 H16 119.6
O5 C17 O4 123.0(9)
O5 C17 N2 127.2(10)
O4 C17 N2 109.7(9)
O6 C18 N2 128.8(10)
O6 C18 C19 122.4(10)
N2 C18 C19 108.7(9)
F2 C19 O4 105.7(7)
F2 C19 C20 109.3(8)
O4 C19 C20 111.0(7)
F2 C19 C18 110.1(7)
O4 C19 C18 101.3(8)
C20 C19 C18 118.6(8)
C19 C20 C21 116.0(8)
C19 C20 H20A 108.3
C21 C20 H20A 108.3
C19 C20 H20B 108.3
C21 C20 H20B 108.3
H20A C20 H20B 107.4
C22 C21 C26 118.6(10)
C22 C21 C20 121.0(10)
C26 C21 C20 120.4(10)
C21 C22 C23 121.3(11)
C21 C22 H22 119.4
C23 C22 H22 119.4
C24 C23 C22 118.6(13)
C24 C23 H23 120.7
C22 C23 H23 120.7
C23 C24 C25 121.5(13)
C23 C24 H24 119.3
C25 C24 H24 119.3
C24 C25 C26 121.6(11)
C24 C25 H25 119.2
C26 C25 H25 119.2
C21 C26 C25 118.5(11)
C21 C26 H26 120.8
C25 C26 H26 120.8
C32 C27 C28 123.9(10)
C32 C27 N2 118.2(9)
C28 C27 N2 117.9(9)
C27 C28 C29 116.7(10)
C27 C28 H28 121.6
C29 C28 H28 121.6
C30 C29 C28 120.4(12)
C30 C29 H29 119.8
C28 C29 H29 119.8
C29 C30 C31 121.5(13)
C29 C30 H30 119.2
C31 C30 H30 119.2
C30 C31 C32 119.6(12)
C30 C31 H31 120.2
C32 C31 H31 120.2
C27 C32 C31 117.8(11)
C27 C32 H32 121.1
C31 C32 H32 121.1

loop_
_geom_bond_atom_site_label_1
_geom_bond_atom_site_label_2
_geom_bond_distance
F1 C3 1.355(11)
F2 C19 1.384(10)
N1 C1 1.329(13)
N1 C2 1.381(13)
N1 C11 1.433(12)
N2 C18 1.312(13)
N2 C17 1.385(13)
N2 C27 1.456(12)
O1 C1 1.351(12)
O1 C3 1.454(13)
O2 C1 1.228(12)
O3 C2 1.174(11)
O4 C17 1.349(11)
O4 C19 1.454(12)
O5 C17 1.191(12)
O6 C18 1.242(12)
C2 C3 1.549(13)
C3 C4 1.468(14)
C4 C5 1.504(14)
C4 H4A 0.9700
C4 H4B 0.9700
C5 C10 1.376(14)
C5 C6 1.384(15)
C6 C7 1.407(15)
C6 H6 0.9300
C7 C8 1.377(18)
C7 H7 0.9300
C8 C9 1.326(18)
C8 H8 0.9300
C9 C10 1.387(15)
C9 H9 0.9300
C10 H10 0.9300
C11 C12 1.378(15)
C11 C16 1.389(14)
C12 C13 1.399(15)
C12 H12 0.9300
C13 C14 1.347(17)
C13 H13 0.9300
C14 C15 1.351(18)
C14 H14 0.9300
C15 C16 1.398(14)
C15 H15 0.9300
C16 H16 0.9300
C18 C19 1.522(14)
C19 C20 1.485(14)
C20 C21 1.496(13)
C20 H20A 0.9700
C20 H20B 0.9700
C21 C22 1.348(15)
C21 C26 1.367(15)
C22 C23 1.411(16)
C22 H22 0.9300
C23 C24 1.285(18)
C23 H23 0.9300
C24 C25 1.347(18)
C24 H24 0.9300
C25 C26 1.369(16)
C25 H25 0.9300
C26 H26 0.9300
C27 C32 1.341(14)
C27 C28 1.387(15)
C28 C29 1.412(15)
C28 H28 0.9300
C29 C30 1.334(17)
C29 H29 0.9300
C30 C31 1.379(19)
C30 H30 0.9300
C31 C32 1.407(15)
C31 H31 0.9300
C32 H32 0.9300

loop_
_geom_torsion_atom_site_label_1
_geom_torsion_atom_site_label_2
_geom_torsion_atom_site_label_3
_geom_torsion_atom_site_label_4
_geom_torsion
C2 N1 C1 O2 179.5(9)
C11 N1 C1 O2 -3.0(16)
C2 N1 C1 O1 1.0(12)
C11 N1 C1 O1 178.4(8)
C3 O1 C1 O2 179.1(9)
C3 O1 C1 N1 -2.3(10)
C1 N1 C2 O3 -179.9(10)
C11 N1 C2 O3 2.5(17)
C1 N1 C2 C3 0.7(11)
C11 N1 C2 C3 -176.9(8)
C1 O1 C3 F1 -112.3(8)
C1 O1 C3 C4 128.1(9)
C1 O1 C3 C2 2.5(9)
O3 C2 C3 F1 -69.5(12)
N1 C2 C3 F1 110.0(9)
O3 C2 C3 O1 178.6(9)
N1 C2 C3 O1 -1.9(9)
O3 C2 C3 C4 57.0(13)
N1 C2 C3 C4 -123.5(10)
F1 C3 C4 C5 -41.1(12)
O1 C3 C4 C5 75.6(10)
C2 C3 C4 C5 -167.1(8)
C3 C4 C5 C10 108.7(12)
C3 C4 C5 C6 -62.4(13)
C10 C5 C6 C7 11.6(17)
C4 C5 C6 C7 -176.7(10)
C5 C6 C7 C8 -9.4(19)
C6 C7 C8 C9 4(2)
C7 C8 C9 C10 -2(2)
C6 C5 C10 C9 -8.9(17)
C4 C5 C10 C9 179.4(10)
C8 C9 C10 C5 4.2(19)
C1 N1 C11 C12 116.1(12)
C2 N1 C11 C12 -66.6(12)
C1 N1 C11 C16 -66.6(13)
C2 N1 C11 C16 110.6(11)
C16 C11 C12 C13 1.8(15)
N1 C11 C12 C13 179.1(9)
C11 C12 C13 C14 -0.5(17)
C12 C13 C14 C15 -0.9(19)
C13 C14 C15 C16 0.9(19)
C12 C11 C16 C15 -1.9(15)
N1 C11 C16 C15 -179.1(9)
C14 C15 C16 C11 0.5(17)
C19 O4 C17 O5 -178.6(9)
C19 O4 C17 N2 -1.5(9)
C18 N2 C17 O5 -178.7(9)
C27 N2 C17 O5 -2.9(15)
C18 N2 C17 O4 4.4(10)
C27 N2 C17 O4 -179.8(7)
C17 N2 C18 O6 179.7(9)
C27 N2 C18 O6 4.1(16)
C17 N2 C18 C19 -5.3(10)
C27 N2 C18 C19 179.1(8)
C17 O4 C19 F2 113.3(7)
C17 O4 C19 C20 -128.3(8)
C17 O4 C19 C18 -1.4(8)
O6 C18 C19 F2 68.0(11)
N2 C18 C19 F2 -107.4(9)
O6 C18 C19 O4 179.5(8)
N2 C18 C19 O4 4.1(9)
O6 C18 C19 C20 -58.8(13)
N2 C18 C19 C20 125.8(10)
F2 C19 C20 C21 40.7(11)
O4 C19 C20 C21 -75.5(10)
C18 C19 C20 C21 167.9(9)
C19 C20 C21 C22 -110.3(12)
C19 C20 C21 C26 68.6(12)
C26 C21 C22 C23 -0.1(18)
C20 C21 C22 C23 178.9(10)
C21 C22 C23 C24 0(2)
C22 C23 C24 C25 0(2)
C23 C24 C25 C26 0(2)
C22 C21 C26 C25 -0.2(17)
C20 C21 C26 C25 -179.2(10)
C24 C25 C26 C21 0.2(18)
C18 N2 C27 C32 63.8(12)
C17 N2 C27 C32 -111.3(11)
C18 N2 C27 C28 -116.8(11)
C17 N2 C27 C28 68.1(12)
C32 C27 C28 C29 -1.2(16)
N2 C27 C28 C29 179.4(9)
C27 C28 C29 C30 0.6(17)
C28 C29 C30 C31 2(2)
C29 C30 C31 C32 -3(2)
C28 C27 C32 C31 -0.3(16)
N2 C27 C32 C31 179.1(9)
C30 C31 C32 C27 2.4(17)
